data_4132035
loop_
_publ_author_name
'Zhang, Yu'
'Lee, Tia S.'
'Petersen, Jeffrey L.'
'Milsmann, Carsten'

_publ_section_title
;
 A Zirconium Photosensitizer with a Long-Lived Excited State: Mechanistic
 Insight into Photoinduced Single-Electron Transfer.
;
_journal_issue 18
_journal_name_full 'Journal of the American Chemical Society'
_journal_page_first 5934
_journal_page_last 5947
_journal_paper_doi 10.1021/jacs.8b00742
_journal_volume 140
_journal_year 2018
_chemical_formula_sum 'C30 H30 N4'
_chemical_formula_weight 446.58
_space_group_crystal_system monoclinic
_space_group_IT_number 14
_space_group_name_Hall '-P 2ybc'
_space_group_name_H-M_alt 'P 1 21/c 1'
_atom_sites_solution_hydrogens geom
_cell_angle_alpha 90
_cell_angle_beta 104.6300(19)
_cell_angle_gamma 90
_cell_formula_units_Z 2
_cell_length_a 10.3038(7)
_cell_length_b 16.3680(12)
_cell_length_c 7.0296(5)
_cell_measurement_reflns_used 5391
_cell_measurement_temperature 100.(2)
_cell_measurement_theta_max 25.0037
_cell_measurement_theta_min 3.2206
_cell_volume 1147.12(14)
_computing_cell_refinement 'SAINT V8.37A (Bruker AXS Inc., 2015)'
_computing_data_reduction 'SAINT V8.37A (Bruker AXS Inc., 2015)'
_computing_structure_refinement 'SHELXL-2014/7 (Sheldrick, 2014)'
_computing_structure_solution 'XS, VERSION 2013/1'
_diffrn_ambient_temperature 100.(2)
_diffrn_detector_area_resol_mean 10.4167
_diffrn_measured_fraction_theta_full 0.997
_diffrn_measured_fraction_theta_max 0.997
_diffrn_measurement_device_type 'Bruker AXS D8 Venture fixed-chi'
_diffrn_measurement_method 'omega scan, PHOTON 100 CMOS'
_diffrn_radiation_monochromator Triumph
_diffrn_radiation_type 'Mo K\a'
_diffrn_radiation_wavelength 0.71073
_diffrn_reflns_av_R_equivalents 0.0634
_diffrn_reflns_av_unetI/netI 0.0389
_diffrn_reflns_limit_h_max 12
_diffrn_reflns_limit_h_min -12
_diffrn_reflns_limit_k_max 19
_diffrn_reflns_limit_k_min -19
_diffrn_reflns_limit_l_max 8
_diffrn_reflns_limit_l_min -8
_diffrn_reflns_number 16829
_diffrn_reflns_theta_full 25.08
_diffrn_reflns_theta_max 25.08
_diffrn_reflns_theta_min 3.41
_diffrn_source_type 'fine-focus sealed tube'
_exptl_absorpt_coefficient_mu 0.077
_exptl_absorpt_correction_T_max 0.99
_exptl_absorpt_correction_T_min 0.95
_exptl_absorpt_correction_type multi-scan
_exptl_absorpt_process_details
;
SADABS-2016/2 - Bruker AXS area detector scaling and absorption correction
;
_exptl_crystal_colour 'clear colourless'
_exptl_crystal_density_diffrn 1.293
_exptl_crystal_density_method 'not measured'
_exptl_crystal_description parallelopiped
_exptl_crystal_F_000 476
_exptl_crystal_size_max 0.240
_exptl_crystal_size_mid 0.133
_exptl_crystal_size_min 0.103
_refine_diff_density_max 0.254
_refine_diff_density_min -0.210
_refine_ls_extinction_method none
_refine_ls_goodness_of_fit_ref 1.075
_refine_ls_hydrogen_treatment riding
_refine_ls_matrix_type full
_refine_ls_number_parameters 156
_refine_ls_number_reflns 2028
_refine_ls_number_restraints 0
_refine_ls_restrained_S_all 1.075
_refine_ls_R_factor_all 0.0729
_refine_ls_R_factor_gt 0.0475
_refine_ls_shift/su_max 0.000
_refine_ls_shift/su_mean 0.000
_refine_ls_structure_factor_coef Fsqd
_refine_ls_weighting_details 'w=1/[\s^2^(Fo^2^)+(0.0343P)^2^+0.7282P] where P=(Fo^2^+2Fc^2^)/3'
_refine_ls_weighting_scheme calc
_refine_ls_wR_factor_gt 0.0901
_refine_ls_wR_factor_ref 0.0996
_reflns_number_gt 1527
_reflns_number_total 2028
_reflns_threshold_expression 'I > 2\s(I)'
_cod_data_source_file ja8b00742_si_002.cif
_cod_data_source_block cm116cms
_cod_depositor_comments
;
The following automatic conversions were performed:

data item '_exptl_absorpt_correction_type' value 'Multi-Scan' was
changed to 'multi-scan' in accordance with the
/home/saulius/struct/COD-crude-data/automatic-downloads/DataCite-retrospective/ACS/depositions/lib/dictionaries/cif_core.dic
dictionary named 'cif_core.dic' version 2.4.2 last updated on
2011-04-26.

Automatic conversion script
Id: cif_fix_values 6909 2019-04-08 15:41:33Z antanas 
;
_cod_database_code 4132035

loop_
_space_group_symop_operation_xyz
'x, y, z'
'-x, y+1/2, -z+1/2'
'-x, -y, -z'
'x, -y-1/2, z-1/2'

loop_
_atom_site_type_symbol
_atom_site_label
_atom_site_fract_x
_atom_site_fract_y
_atom_site_fract_z
_atom_site_U_iso_or_equiv
_atom_site_adp_type
_atom_site_calc_flag
_atom_site_refinement_flags_adp
_atom_site_refinement_flags_posn
_atom_site_occupancy
N N1 0.38162(15) 0.57643(9) 0.8390(2) 0.0159(4) Uani d . . 1
N N2 0.34390(15) 0.50046(9) 1.0978(2) 0.0157(4) Uani d . . 1
C C1 0.42276(18) 0.49823(11) 0.9471(3) 0.0149(4) Uani d . . 1
C C2 0.37524(18) 0.42444(11) 0.8072(3) 0.0157(4) Uani d . . 1
C C3 0.23724(19) 0.42190(12) 0.7179(3) 0.0196(4) Uani d . . 1
H H3 0.181 0.4637 0.7465 0.024 Uiso calc U R 1
C C4 0.1807(2) 0.35999(12) 0.5889(3) 0.0209(5) Uani d . . 1
H H4 0.0871 0.36 0.5294 0.025 Uiso calc U R 1
C C5 0.2609(2) 0.29804(12) 0.5467(3) 0.0208(5) Uani d . . 1
H H5 0.2227 0.2552 0.4592 0.025 Uiso calc U R 1
C C6 0.3967(2) 0.29944(11) 0.6335(3) 0.0190(4) Uani d . . 1
H H6 0.4523 0.2572 0.6051 0.023 Uiso calc U R 1
C C7 0.45364(19) 0.36195(11) 0.7621(3) 0.0168(4) Uani d . . 1
H H7 0.5475 0.3618 0.8199 0.02 Uiso calc U R 1
C C8 0.24639(18) 0.56102(11) 1.0480(3) 0.0166(4) Uani d . . 1
C C9 0.26971(18) 0.60773(11) 0.8936(3) 0.0173(4) Uani d . . 1
C C10 0.18759(19) 0.67189(12) 0.8146(3) 0.0218(5) Uani d . . 1
H H10 0.2038 0.7037 0.7098 0.026 Uiso calc U R 1
C C11 0.0787(2) 0.68849(13) 0.8950(3) 0.0243(5) Uani d . . 1
H H11 0.0206 0.7327 0.8445 0.029 Uiso calc U R 1
C C12 0.0548(2) 0.64211(13) 1.0449(3) 0.0244(5) Uani d . . 1
H H12 -0.02 0.6546 1.0957 0.029 Uiso calc U R 1
C C13 0.13831(19) 0.57680(12) 1.1243(3) 0.0203(5) Uani d . . 1
H H13 0.1211 0.5444 1.2274 0.024 Uiso calc U R 1
C C14 0.30814(19) 0.42536(12) 1.1839(3) 0.0201(4) Uani d . . 1
H H14A 0.3144 0.4342 1.3239 0.03 Uiso calc U R 1
H H14B 0.3698 0.3816 1.1692 0.03 Uiso calc U R 1
H H14C 0.2161 0.4098 1.1166 0.03 Uiso calc U R 1
C C15 0.3806(2) 0.58377(12) 0.6312(3) 0.0216(5) Uani d . . 1
H H15A 0.2905 0.5715 0.5498 0.032 Uiso calc U R 1
H H15B 0.445 0.5451 0.6004 0.032 Uiso calc U R 1
H H15C 0.4055 0.6396 0.6043 0.032 Uiso calc U R 1

loop_
_atom_site_aniso_label
_atom_site_aniso_U_11
_atom_site_aniso_U_22
_atom_site_aniso_U_33
_atom_site_aniso_U_12
_atom_site_aniso_U_13
_atom_site_aniso_U_23
N1 0.0183(8) 0.0163(8) 0.0129(8) 0.0021(7) 0.0034(6) 0.0011(6)
N2 0.0165(8) 0.0165(8) 0.0152(8) -0.0004(7) 0.0062(7) 0.0006(6)
C1 0.0187(10) 0.0129(9) 0.0132(9) 0.0000(8) 0.0043(8) 0.0013(7)
C2 0.0196(10) 0.0170(10) 0.0111(9) -0.0022(8) 0.0050(8) 0.0015(8)
C3 0.0224(11) 0.0205(10) 0.0167(10) -0.0010(9) 0.0065(8) -0.0008(8)
C4 0.0200(10) 0.0269(11) 0.0153(10) -0.0080(9) 0.0033(8) 0.0024(9)
C5 0.0315(12) 0.0187(10) 0.0123(9) -0.0103(9) 0.0060(9) -0.0017(8)
C6 0.0285(11) 0.0144(10) 0.0155(10) -0.0022(8) 0.0084(9) -0.0004(8)
C7 0.0192(10) 0.0177(10) 0.0138(9) -0.0020(8) 0.0046(8) 0.0012(8)
C8 0.0147(10) 0.0183(10) 0.0151(10) -0.0011(8) 0.0003(8) -0.0041(8)
C9 0.0162(10) 0.0179(10) 0.0161(10) -0.0007(8) 0.0009(8) -0.0042(8)
C10 0.0240(11) 0.0195(11) 0.0191(10) 0.0002(9) 0.0001(9) -0.0007(9)
C11 0.0210(11) 0.0230(11) 0.0245(11) 0.0067(9) -0.0026(9) -0.0055(9)
C12 0.0163(10) 0.0304(12) 0.0252(11) 0.0019(9) 0.0029(9) -0.0109(9)
C13 0.0182(10) 0.0253(11) 0.0164(10) -0.0028(9) 0.0026(8) -0.0050(8)
C14 0.0216(10) 0.0200(10) 0.0195(10) -0.0045(9) 0.0069(8) 0.0009(8)
C15 0.0241(11) 0.0231(11) 0.0165(10) -0.0015(9) 0.0034(9) 0.0030(9)

loop_
_atom_type_symbol
_atom_type_description
_atom_type_scat_dispersion_real
_atom_type_scat_dispersion_imag
_atom_type_scat_source
C C 0.0033 0.0016 'International Tables Vol C Tables 4.2.6.8 and 6.1.1.4'
H H 0.0000 0.0000 'International Tables Vol C Tables 4.2.6.8 and 6.1.1.4'
N N 0.0061 0.0033 'International Tables Vol C Tables 4.2.6.8 and 6.1.1.4'

loop_
_geom_angle_atom_site_label_1
_geom_angle_atom_site_label_2
_geom_angle_atom_site_label_3
_geom_angle_site_symmetry_3
_geom_angle
C9 N1 C15 . 116.41(15)
C9 N1 C1 . 108.74(14)
C15 N1 C1 . 120.51(15)
C8 N2 C14 . 117.56(15)
C8 N2 C1 . 109.11(14)
C14 N2 C1 . 121.01(15)
N2 C1 N1 . 101.83(14)
N2 C1 C2 . 109.11(14)
N1 C1 C2 . 109.87(14)
N2 C1 C1 3_667 109.27(17)
N1 C1 C1 3_667 109.33(18)
C2 C1 C1 3_667 116.44(19)
C7 C2 C3 . 117.30(17)
C7 C2 C1 . 127.40(16)
C3 C2 C1 . 115.30(16)
C4 C3 C2 . 121.69(19)
C5 C4 C3 . 120.00(18)
C6 C5 C4 . 119.11(18)
C5 C6 C7 . 120.88(18)
C2 C7 C6 . 121.02(18)
C13 C8 N2 . 129.72(18)
C13 C8 C9 . 120.97(18)
N2 C8 C9 . 109.29(16)
C10 C9 C8 . 121.54(18)
C10 C9 N1 . 129.31(18)
C8 C9 N1 . 109.13(16)
C9 C10 C11 . 117.24(19)
C12 C11 C10 . 121.30(19)
C11 C12 C13 . 121.25(19)
C8 C13 C12 . 117.69(19)

loop_
_geom_bond_atom_site_label_1
_geom_bond_atom_site_label_2
_geom_bond_site_symmetry_2
_geom_bond_distance
N1 C9 . 1.401(2)
N1 C15 . 1.463(2)
N1 C1 . 1.494(2)
N2 C8 . 1.392(2)
N2 C14 . 1.458(2)
N2 C1 . 1.490(2)
C1 C2 . 1.556(3)
C1 C1 3_667 1.579(4)
C2 C7 . 1.389(3)
C2 C3 . 1.402(3)
C3 C4 . 1.386(3)
C4 C5 . 1.386(3)
C5 C6 . 1.378(3)
C6 C7 . 1.393(3)
C8 C13 . 1.377(3)
C8 C9 . 1.397(3)
C9 C10 . 1.375(3)
C10 C11 . 1.404(3)
C11 C12 . 1.371(3)
C12 C13 . 1.397(3)
